data_4308217
loop_
_publ_author_name
'Timothy J. Boyle'
'Leigh Anna M. Ottley'
'Sherrika D. Daniel-Taylor'
'Louis J. Tribby'
'Scott D. Bunge'
'Alison L. Costello'
'Todd M. Alam'
'John C. Gordon'
'T. Mark MCleskey'

_publ_contact_author_address '1001 University Blvd, Albuquerque, NM 87106'
_publ_contact_author_email tjboyle@sandia.gov
_publ_contact_author_fax '(505) 272-7336'
_publ_contact_author_name 'Timothy J. Boyle et.al.'
_publ_section_title
;
Isostructural neo-Pentoxide Derivatives of Group 3 and the Lanthanide Series
Metals for the Production of Ln2O3 Nanoparticles
;
_journal_name_full 'Inorganic Chemistry'
_journal_page_first 3705
_journal_page_last 3713
_journal_paper_doi 10.1021/ic070253u
_journal_volume 46
_journal_year 2007
_chemical_formula_moiety 'C66 H146 Lu4 O12'
_chemical_formula_sum 'C66 H146 Lu4 O12'
_chemical_formula_weight 1831.71
_chemical_name_common '(16) [Lu(ONep)(mu-ONep)2]4*(Hexane)'
_chemical_name_systematic
; 
 ? 
;
_space_group_IT_number 114
_symmetry_cell_setting tetragonal
_symmetry_space_group_name_Hall 'P -4 2n'
_symmetry_space_group_name_H-M 'P -4 21 c'
_atom_sites_solution_hydrogens geom
_atom_sites_solution_primary direct
_atom_sites_solution_secondary difmap
_audit_creation_method SHELXL-97
_cell_angle_alpha 90.00
_cell_angle_beta 90.00
_cell_angle_gamma 90.00
_cell_formula_units_Z 2
_cell_length_a 20.304(3)
_cell_length_b 20.304(3)
_cell_length_c 11.772(2)
_cell_measurement_reflns_used 954
_cell_measurement_temperature 168(2)
_cell_measurement_theta_max 25.19
_cell_measurement_theta_min 2.83
_cell_volume 4853.0(13)
_computing_cell_refinement 'Bruker SMART'
_computing_data_collection 'Bruker SMART'
_computing_data_reduction 'Bruker SAINT'
_computing_molecular_graphics 'Bruker SHELXTL'
_computing_publication_material 'Bruker SHELXTL'
_computing_structure_refinement 'SHELXL-97 (Sheldrick, 1997)'
_computing_structure_solution 'SHELXS-97 (Sheldrick, 1990)'
_diffrn_ambient_temperature 168(2)
_diffrn_measured_fraction_theta_full 0.999
_diffrn_measured_fraction_theta_max 0.999
_diffrn_measurement_device_type 'CCD area detector'
_diffrn_measurement_method 'phi and omega scans'
_diffrn_radiation_monochromator graphite
_diffrn_radiation_source 'fine-focus sealed tube'
_diffrn_radiation_type MoK\a
_diffrn_radiation_wavelength 0.71073
_diffrn_reflns_av_R_equivalents 0.0363
_diffrn_reflns_av_sigmaI/netI 0.0227
_diffrn_reflns_limit_h_max 24
_diffrn_reflns_limit_h_min -24
_diffrn_reflns_limit_k_max 24
_diffrn_reflns_limit_k_min -23
_diffrn_reflns_limit_l_max 14
_diffrn_reflns_limit_l_min -14
_diffrn_reflns_number 33390
_diffrn_reflns_theta_full 25.27
_diffrn_reflns_theta_max 25.27
_diffrn_reflns_theta_min 2.00
_exptl_absorpt_coefficient_mu 4.073
_exptl_absorpt_correction_T_max 0.8
_exptl_absorpt_correction_T_min 0.6
_exptl_absorpt_correction_type empirical
_exptl_absorpt_process_details SADABS
_exptl_crystal_colour colorless
_exptl_crystal_density_diffrn 1.253
_exptl_crystal_density_meas ?
_exptl_crystal_density_method .
_exptl_crystal_description block
_exptl_crystal_F_000 1844
_exptl_crystal_size_max 0.21
_exptl_crystal_size_mid 0.05
_exptl_crystal_size_min 0.02
_refine_diff_density_max 1.077
_refine_diff_density_min -0.375
_refine_diff_density_rms 0.105
_refine_ls_abs_structure_details 'Flack H D (1983), Acta Cryst. A39, 876-881'
_refine_ls_abs_structure_Flack 0.053(18)
_refine_ls_extinction_method none
_refine_ls_goodness_of_fit_ref 1.102
_refine_ls_hydrogen_treatment constr
_refine_ls_matrix_type full
_refine_ls_number_parameters 181
_refine_ls_number_reflns 4410
_refine_ls_number_restraints 0
_refine_ls_restrained_S_all 1.102
_refine_ls_R_factor_all 0.0354
_refine_ls_R_factor_gt 0.0305
_refine_ls_shift/su_max 0.001
_refine_ls_shift/su_mean 0.000
_refine_ls_structure_factor_coef Fsqd
_refine_ls_weighting_details 'calc w=1/[\s^2^(Fo^2^)+(0.0365P)^2^+7.7250P] where P=(Fo^2^+2Fc^2^)/3'
_refine_ls_weighting_scheme calc
_refine_ls_wR_factor_gt 0.0753
_refine_ls_wR_factor_ref 0.0770
_reflns_number_gt 4124
_reflns_number_total 4410
_reflns_threshold_expression >2sigma(I)
_cod_data_source_file ic070253usi20070208_065126_13.cif
_cod_data_source_block sdb066s
_cod_depositor_comments
;
The following automatic conversions were performed:
'_symmetry_cell_setting' value 'Tetragonal' changed to 'tetragonal'
according to '/home/saulius/struct/CIF-dictionaries/cif_core.dic'
dictionary named 'cif_core.dic' version 2.4.1 from 2010-06-29.

Automatic conversion script
Id: cif_fix_enum 1527 2010-12-29 10:47:43Z saulius 
;
_cod_original_cell_volume 4853.0(12)
_cod_database_code 4308217

loop_
_symmetry_equiv_pos_as_xyz
'x, y, z'
'-x, -y, z'
'y, -x, -z'
'-y, x, -z'
'-x+1/2, y+1/2, -z+1/2'
'x+1/2, -y+1/2, -z+1/2'
'-y+1/2, -x+1/2, z+1/2'
'y+1/2, x+1/2, z+1/2'

loop_
_atom_site_label
_atom_site_type_symbol
_atom_site_fract_x
_atom_site_fract_y
_atom_site_fract_z
_atom_site_U_iso_or_equiv
_atom_site_adp_type
_atom_site_occupancy
_atom_site_symmetry_multiplicity
_atom_site_calc_flag
_atom_site_refinement_flags
_atom_site_disorder_assembly
_atom_site_disorder_group
Lu1 Lu 0.910969(9) 0.081322(9) 0.99694(2) 0.02210(8) Uani 1 1 d . . .
O1 O 0.90716(19) -0.00526(19) 0.8851(3) 0.0201(9) Uani 1 1 d . . .
O2 O 0.9948(2) 0.11996(19) 0.8986(3) 0.0224(9) Uani 1 1 d . . .
O3 O 0.83336(16) 0.14258(16) 0.9970(6) 0.0310(8) Uani 1 1 d . . .
C1 C 0.9133(3) 0.0015(3) 0.7653(5) 0.0271(13) Uani 1 1 d . . .
H1A H 0.9441 -0.0326 0.7371 0.032 Uiso 1 1 calc R . .
H1B H 0.9328 0.0450 0.7483 0.032 Uiso 1 1 calc R . .
C2 C 0.8488(4) -0.0048(3) 0.7019(6) 0.0371(16) Uani 1 1 d . . .
C3 C 0.8007(3) 0.0466(4) 0.7455(6) 0.0501(19) Uani 1 1 d . . .
H3A H 0.7869 0.0351 0.8227 0.075 Uiso 1 1 calc R . .
H3B H 0.7620 0.0480 0.6957 0.075 Uiso 1 1 calc R . .
H3C H 0.8221 0.0899 0.7461 0.075 Uiso 1 1 calc R . .
C4 C 0.8220(4) -0.0739(4) 0.7161(7) 0.060(2) Uani 1 1 d . . .
H4A H 0.8499 -0.1050 0.6743 0.090 Uiso 1 1 calc R . .
H4B H 0.7770 -0.0758 0.6863 0.090 Uiso 1 1 calc R . .
H4C H 0.8218 -0.0856 0.7968 0.090 Uiso 1 1 calc R . .
C5 C 0.8642(4) 0.0064(5) 0.5769(6) 0.064(2) Uani 1 1 d . . .
H5A H 0.8730 0.0532 0.5640 0.097 Uiso 1 1 calc R . .
H5B H 0.8265 -0.0074 0.5308 0.097 Uiso 1 1 calc R . .
H5C H 0.9030 -0.0195 0.5555 0.097 Uiso 1 1 calc R . .
C6 C 1.0137(3) 0.1589(3) 0.8039(5) 0.0285(13) Uani 1 1 d . . .
H6A H 1.0033 0.1341 0.7338 0.034 Uiso 1 1 calc R . .
H6B H 1.0620 0.1650 0.8064 0.034 Uiso 1 1 calc R . .
C7 C 0.9818(3) 0.2260(3) 0.7957(5) 0.0300(13) Uani 1 1 d . . .
C8 C 1.0186(4) 0.2628(4) 0.7032(6) 0.0507(18) Uani 1 1 d . . .
H8A H 1.0640 0.2708 0.7278 0.076 Uiso 1 1 calc R . .
H8B H 0.9968 0.3050 0.6885 0.076 Uiso 1 1 calc R . .
H8C H 1.0189 0.2363 0.6336 0.076 Uiso 1 1 calc R . .
C9 C 0.9876(3) 0.2622(3) 0.9081(6) 0.0433(17) Uani 1 1 d . . .
H9A H 0.9591 0.2411 0.9645 0.065 Uiso 1 1 calc R . .
H9B H 0.9742 0.3081 0.8980 0.065 Uiso 1 1 calc R . .
H9C H 1.0334 0.2606 0.9343 0.065 Uiso 1 1 calc R . .
C10 C 0.9095(3) 0.2185(4) 0.7634(6) 0.0463(17) Uani 1 1 d . . .
H10A H 0.9062 0.1952 0.6906 0.070 Uiso 1 1 calc R . .
H10B H 0.8893 0.2621 0.7564 0.070 Uiso 1 1 calc R . .
H10C H 0.8866 0.1932 0.8222 0.070 Uiso 1 1 calc R . .
C11 C 0.7722(3) 0.1708(3) 0.9672(5) 0.0333(15) Uani 1 1 d . . .
H11A H 0.7374 0.1373 0.9780 0.040 Uiso 1 1 calc R . .
H11B H 0.7733 0.1821 0.8853 0.040 Uiso 1 1 calc R . .
C12 C 0.7533(3) 0.2320(3) 1.0331(5) 0.0372(15) Uani 1 1 d . . .
C13 C 0.8038(4) 0.2851(3) 1.0166(9) 0.066(2) Uani 1 1 d . . .
H13A H 0.8061 0.2969 0.9359 0.099 Uiso 1 1 calc R . .
H13B H 0.8469 0.2691 1.0419 0.099 Uiso 1 1 calc R . .
H13C H 0.7914 0.3240 1.0610 0.099 Uiso 1 1 calc R . .
C14 C 0.6865(3) 0.2549(4) 0.9915(8) 0.0594(19) Uani 1 1 d . . .
H14A H 0.6696 0.2891 1.0426 0.089 Uiso 1 1 calc R . .
H14B H 0.6559 0.2176 0.9905 0.089 Uiso 1 1 calc R . .
H14C H 0.6908 0.2729 0.9147 0.089 Uiso 1 1 calc R . .
C15 C 0.7483(4) 0.2148(4) 1.1602(5) 0.057(2) Uani 1 1 d . . .
H15A H 0.7905 0.1969 1.1865 0.086 Uiso 1 1 calc R . .
H15B H 0.7136 0.1820 1.1716 0.086 Uiso 1 1 calc R . .
H15C H 0.7378 0.2547 1.2035 0.086 Uiso 1 1 calc R . .

loop_
_atom_site_aniso_label
_atom_site_aniso_U_11
_atom_site_aniso_U_22
_atom_site_aniso_U_33
_atom_site_aniso_U_23
_atom_site_aniso_U_13
_atom_site_aniso_U_12
Lu1 0.02164(11) 0.02223(12) 0.02242(12) -0.00042(16) 0.00000(16) 0.00182(7)
O1 0.018(2) 0.025(2) 0.0173(19) -0.0033(14) 0.0027(17) 0.0001(19)
O2 0.033(2) 0.012(2) 0.023(2) -0.0014(17) 0.0022(16) 0.0010(18)
O3 0.0289(18) 0.0334(18) 0.031(2) -0.004(3) -0.001(3) 0.0138(13)
C1 0.022(3) 0.033(3) 0.027(3) -0.004(2) 0.003(2) 0.002(2)
C2 0.041(4) 0.040(4) 0.030(4) -0.006(3) -0.008(3) 0.004(3)
C3 0.044(4) 0.062(5) 0.044(4) -0.002(4) -0.018(3) 0.015(4)
C4 0.053(5) 0.052(5) 0.075(6) -0.006(4) -0.029(4) -0.012(4)
C5 0.067(6) 0.103(7) 0.024(4) 0.012(4) -0.012(4) 0.016(5)
C6 0.032(3) 0.026(3) 0.027(3) 0.004(2) -0.002(3) -0.005(2)
C7 0.036(3) 0.029(3) 0.025(3) 0.007(2) -0.003(3) 0.000(3)
C8 0.059(5) 0.044(4) 0.049(4) 0.015(4) 0.004(4) -0.001(4)
C9 0.047(4) 0.035(4) 0.048(4) -0.003(3) -0.004(3) 0.005(3)
C10 0.041(4) 0.045(4) 0.053(4) 0.016(3) -0.012(3) -0.001(3)
C11 0.036(3) 0.039(3) 0.025(4) 0.002(2) 0.004(2) 0.006(3)
C12 0.035(3) 0.042(3) 0.034(3) 0.007(2) 0.009(3) 0.012(3)
C13 0.070(5) 0.037(3) 0.091(7) -0.010(5) 0.028(6) 0.007(3)
C14 0.059(4) 0.075(5) 0.044(4) 0.005(6) 0.006(5) 0.035(3)
C15 0.067(5) 0.077(6) 0.028(4) -0.006(3) 0.009(4) 0.030(4)

loop_
_atom_type_symbol
_atom_type_description
_atom_type_scat_dispersion_real
_atom_type_scat_dispersion_imag
_atom_type_scat_source
C C 0.0033 0.0016 'International Tables Vol C Tables 4.2.6.8 and 6.1.1.4'
H H 0.0000 0.0000 'International Tables Vol C Tables 4.2.6.8 and 6.1.1.4'
O O 0.0106 0.0060 'International Tables Vol C Tables 4.2.6.8 and 6.1.1.4'
Lu Lu -0.4720 5.8584 'International Tables Vol C Tables 4.2.6.8 and 6.1.1.4'

loop_
_geom_angle_atom_site_label_1
_geom_angle_atom_site_label_2
_geom_angle_atom_site_label_3
_geom_angle
_geom_angle_site_symmetry_1
_geom_angle_site_symmetry_3
_geom_angle_publ_flag
O3 Lu1 O1 117.91(18) . . ?
O3 Lu1 O2 112.70(17) . . ?
O1 Lu1 O2 89.85(17) . . ?
O3 Lu1 O1 122.59(19) . 3_667 ?
O1 Lu1 O1 119.26(19) . 3_667 ?
O2 Lu1 O1 72.40(14) . 3_667 ?
O3 Lu1 O2 105.45(18) . 4_647 ?
O1 Lu1 O2 71.99(14) . 4_647 ?
O2 Lu1 O2 141.85(17) . 4_647 ?
O1 Lu1 O2 87.35(16) 3_667 4_647 ?
O3 Lu1 Lu1 130.86(10) . 4_647 ?
O1 Lu1 Lu1 38.30(10) . 4_647 ?
O2 Lu1 Lu1 109.38(10) . 4_647 ?
O1 Lu1 Lu1 93.32(10) 3_667 4_647 ?
O2 Lu1 Lu1 38.36(10) 4_647 4_647 ?
O3 Lu1 Lu1 139.11(10) . 3_667 ?
O1 Lu1 Lu1 94.81(10) . 3_667 ?
O2 Lu1 Lu1 39.03(11) . 3_667 ?
O1 Lu1 Lu1 38.09(10) 3_667 3_667 ?
O2 Lu1 Lu1 107.75(10) 4_647 3_667 ?
Lu1 Lu1 Lu1 90.0 4_647 3_667 ?
C1 O1 Lu1 120.9(3) . . ?
C1 O1 Lu1 133.5(3) . 4_647 ?
Lu1 O1 Lu1 103.62(15) . 4_647 ?
C6 O2 Lu1 145.1(4) . . ?
C6 O2 Lu1 112.1(3) . 3_667 ?
Lu1 O2 Lu1 102.61(16) . 3_667 ?
C11 O3 Lu1 160.4(4) . . ?
O1 C1 C2 113.9(5) . . ?
O1 C1 H1A 108.8 . . ?
C2 C1 H1A 108.8 . . ?
O1 C1 H1B 108.8 . . ?
C2 C1 H1B 108.8 . . ?
H1A C1 H1B 107.7 . . ?
C1 C2 C4 109.6(6) . . ?
C1 C2 C3 109.4(5) . . ?
C4 C2 C3 111.6(6) . . ?
C1 C2 C5 106.7(6) . . ?
C4 C2 C5 108.6(6) . . ?
C3 C2 C5 110.8(6) . . ?
C2 C3 H3A 109.5 . . ?
C2 C3 H3B 109.5 . . ?
H3A C3 H3B 109.5 . . ?
C2 C3 H3C 109.5 . . ?
H3A C3 H3C 109.5 . . ?
H3B C3 H3C 109.5 . . ?
C2 C4 H4A 109.5 . . ?
C2 C4 H4B 109.5 . . ?
H4A C4 H4B 109.5 . . ?
C2 C4 H4C 109.5 . . ?
H4A C4 H4C 109.5 . . ?
H4B C4 H4C 109.5 . . ?
C2 C5 H5A 109.5 . . ?
C2 C5 H5B 109.5 . . ?
H5A C5 H5B 109.5 . . ?
C2 C5 H5C 109.5 . . ?
H5A C5 H5C 109.5 . . ?
H5B C5 H5C 109.5 . . ?
O2 C6 C7 115.8(5) . . ?
O2 C6 H6A 108.3 . . ?
C7 C6 H6A 108.3 . . ?
O2 C6 H6B 108.3 . . ?
C7 C6 H6B 108.3 . . ?
H6A C6 H6B 107.4 . . ?
C6 C7 C9 110.3(5) . . ?
C6 C7 C8 106.1(5) . . ?
C9 C7 C8 110.4(5) . . ?
C6 C7 C10 109.8(5) . . ?
C9 C7 C10 110.0(6) . . ?
C8 C7 C10 110.1(5) . . ?
C7 C8 H8A 109.5 . . ?
C7 C8 H8B 109.5 . . ?
H8A C8 H8B 109.5 . . ?
C7 C8 H8C 109.5 . . ?
H8A C8 H8C 109.5 . . ?
H8B C8 H8C 109.5 . . ?
C7 C9 H9A 109.5 . . ?
C7 C9 H9B 109.5 . . ?
H9A C9 H9B 109.5 . . ?
C7 C9 H9C 109.5 . . ?
H9A C9 H9C 109.5 . . ?
H9B C9 H9C 109.5 . . ?
C7 C10 H10A 109.5 . . ?
C7 C10 H10B 109.5 . . ?
H10A C10 H10B 109.5 . . ?
C7 C10 H10C 109.5 . . ?
H10A C10 H10C 109.5 . . ?
H10B C10 H10C 109.5 . . ?
O3 C11 C12 115.4(5) . . ?
O3 C11 H11A 108.4 . . ?
C12 C11 H11A 108.4 . . ?
O3 C11 H11B 108.4 . . ?
C12 C11 H11B 108.4 . . ?
H11A C11 H11B 107.5 . . ?
C13 C12 C11 110.4(5) . . ?
C13 C12 C14 110.4(6) . . ?
C11 C12 C14 108.3(5) . . ?
C13 C12 C15 109.5(7) . . ?
C11 C12 C15 109.3(5) . . ?
C14 C12 C15 109.0(6) . . ?
C12 C13 H13A 109.5 . . ?
C12 C13 H13B 109.5 . . ?
H13A C13 H13B 109.5 . . ?
C12 C13 H13C 109.5 . . ?
H13A C13 H13C 109.5 . . ?
H13B C13 H13C 109.5 . . ?
C12 C14 H14A 109.5 . . ?
C12 C14 H14B 109.5 . . ?
H14A C14 H14B 109.5 . . ?
C12 C14 H14C 109.5 . . ?
H14A C14 H14C 109.5 . . ?
H14B C14 H14C 109.5 . . ?
C12 C15 H15A 109.5 . . ?
C12 C15 H15B 109.5 . . ?
H15A C15 H15B 109.5 . . ?
C12 C15 H15C 109.5 . . ?
H15A C15 H15C 109.5 . . ?
H15B C15 H15C 109.5 . . ?

loop_
_geom_bond_atom_site_label_1
_geom_bond_atom_site_label_2
_geom_bond_distance
_geom_bond_site_symmetry_2
_geom_bond_publ_flag
Lu1 O3 2.007(3) . ?
Lu1 O1 2.198(4) . ?
Lu1 O2 2.202(4) . ?
Lu1 O1 2.208(4) 3_667 ?
Lu1 O2 2.235(4) 4_647 ?
Lu1 Lu1 3.4629(5) 4_647 ?
Lu1 Lu1 3.4630(5) 3_667 ?
O1 C1 1.422(7) . ?
O1 Lu1 2.208(4) 4_647 ?
O2 C6 1.420(7) . ?
O2 Lu1 2.235(4) 3_667 ?
O3 C11 1.412(7) . ?
C1 C2 1.512(8) . ?
C1 H1A 0.9900 . ?
C1 H1B 0.9900 . ?
C2 C4 1.513(10) . ?
C2 C3 1.520(9) . ?
C2 C5 1.521(10) . ?
C3 H3A 0.9800 . ?
C3 H3B 0.9800 . ?
C3 H3C 0.9800 . ?
C4 H4A 0.9800 . ?
C4 H4B 0.9800 . ?
C4 H4C 0.9800 . ?
C5 H5A 0.9800 . ?
C5 H5B 0.9800 . ?
C5 H5C 0.9800 . ?
C6 C7 1.512(8) . ?
C6 H6A 0.9900 . ?
C6 H6B 0.9900 . ?
C7 C9 1.517(9) . ?
C7 C8 1.518(8) . ?
C7 C10 1.523(9) . ?
C8 H8A 0.9800 . ?
C8 H8B 0.9800 . ?
C8 H8C 0.9800 . ?
C9 H9A 0.9800 . ?
C9 H9B 0.9800 . ?
C9 H9C 0.9800 . ?
C10 H10A 0.9800 . ?
C10 H10B 0.9800 . ?
C10 H10C 0.9800 . ?
C11 C12 1.514(8) . ?
C11 H11A 0.9900 . ?
C11 H11B 0.9900 . ?
C12 C13 1.501(9) . ?
C12 C14 1.515(9) . ?
C12 C15 1.539(8) . ?
C13 H13A 0.9800 . ?
C13 H13B 0.9800 . ?
C13 H13C 0.9800 . ?
C14 H14A 0.9800 . ?
C14 H14B 0.9800 . ?
C14 H14C 0.9800 . ?
C15 H15A 0.9800 . ?
C15 H15B 0.9800 . ?
C15 H15C 0.9800 . ?
